data_2229865
loop_
_publ_author_name
'Aghabozorg, Hossein'
'Foroughian, Mahsa'
'Foroumadi, Alireza'
'Bruno, Giuseppe'
'Amiri Rudbari, Hadi'

_publ_section_title
;
 <i>N</i>^1^,<i>N</i>^1^-Dimethylpropane-1,2-diaminium
 bis(6-carboxypyridine-2-carboxylate) monohydrate
;
_journal_coeditor_code VM2081
_journal_issue 4
_journal_name_full 'Acta Crystallographica Section E'
_journal_page_first o932
_journal_page_last o933
_journal_paper_doi 10.1107/S1600536811009287
_journal_volume 67
_journal_year 2011
_chemical_formula_iupac 'C5 H16 N2 2+, 2C7 H4 N O4 -, H2 O'
_chemical_formula_moiety 'C5 H16 N2 2+, 2(C7 H4 N O4 -), H2 O'
_chemical_formula_sum 'C19 H26 N4 O9'
_chemical_formula_weight 454.44
_chemical_name_systematic
;
<i>N</i>^1^,<i>N</i>^1^-Dimethylpropane-1,2-diaminium
bis(6-carboxypyridine-2-carboxylate) monohydrate
;
_space_group_IT_number 19
_symmetry_cell_setting orthorhombic
_symmetry_space_group_name_Hall 'P 2ac 2ab'
_symmetry_space_group_name_H-M 'P 21 21 21'
_atom_sites_solution_hydrogens geom
_atom_sites_solution_primary direct
_atom_sites_solution_secondary difmap
_audit_creation_method SHELXL-97
_cell_angle_alpha 90.00000
_cell_angle_beta 90.00000
_cell_angle_gamma 90.00000
_cell_formula_units_Z 4
_cell_length_a 11.826(8)
_cell_length_b 13.376(8)
_cell_length_c 13.479(8)
_cell_measurement_reflns_used 296(2)
_cell_measurement_temperature 293(2)
_cell_measurement_theta_max 27.00
_cell_measurement_theta_min 2.15
_cell_volume 2132(2)
_computing_cell_refinement 'SAINT (Bruker, 2008)'
_computing_data_collection 'APEX2 (Bruker, 2008)'
_computing_data_reduction 'SAINT (Bruker, 2008)'
_computing_molecular_graphics 'SHELXTL (Sheldrick, 2008)'
_computing_publication_material 'SHELXTL (Sheldrick, 2008)'
_computing_structure_refinement 'SHELXL97 (Sheldrick, 2008)'
_computing_structure_solution 'SHELXS97 (Sheldrick, 2008)'
_diffrn_ambient_temperature 293(2)
_diffrn_measured_fraction_theta_full 0.998
_diffrn_measured_fraction_theta_max 0.998
_diffrn_measurement_device_type 'Bruker APEXII CCD'
_diffrn_measurement_method '\f and \w'
_diffrn_radiation_monochromator graphite
_diffrn_radiation_source 'fine-focus sealed tube'
_diffrn_radiation_type MoK\a
_diffrn_radiation_wavelength 0.71073
_diffrn_reflns_av_R_equivalents 0.0248
_diffrn_reflns_av_sigmaI/netI 0.0080
_diffrn_reflns_limit_h_max 15
_diffrn_reflns_limit_h_min -15
_diffrn_reflns_limit_k_max 17
_diffrn_reflns_limit_k_min -17
_diffrn_reflns_limit_l_max 17
_diffrn_reflns_limit_l_min -17
_diffrn_reflns_number 70173
_diffrn_reflns_theta_full 27.00
_diffrn_reflns_theta_max 27.00
_diffrn_reflns_theta_min 2.15
_exptl_absorpt_coefficient_mu 0.114
_exptl_absorpt_correction_T_max 0.7456
_exptl_absorpt_correction_T_min 0.7079
_exptl_absorpt_correction_type multi-scan
_exptl_absorpt_process_details '(SADABS; Bruker, 2008)'
_exptl_crystal_colour colorless
_exptl_crystal_density_diffrn 1.416
_exptl_crystal_density_method 'not measured'
_exptl_crystal_description irregular
_exptl_crystal_F_000 960
_exptl_crystal_size_max 0.42
_exptl_crystal_size_mid 0.38
_exptl_crystal_size_min 0.22
_refine_diff_density_max 0.226
_refine_diff_density_min -0.181
_refine_ls_extinction_coef 0.0064(13)
_refine_ls_extinction_expression Fc^*^=kFc[1+0.001xFc^2^\l^3^/sin(2\q)]^-1/4^
_refine_ls_extinction_method 'SHELXL97 (Sheldrick, 2008)'
_refine_ls_goodness_of_fit_ref 1.067
_refine_ls_hydrogen_treatment mixed
_refine_ls_matrix_type full
_refine_ls_number_parameters 298
_refine_ls_number_reflns 4650
_refine_ls_number_restraints 3
_refine_ls_restrained_S_all 1.068
_refine_ls_R_factor_all 0.0297
_refine_ls_R_factor_gt 0.0286
_refine_ls_shift/su_max 0.001
_refine_ls_shift/su_mean 0.000
_refine_ls_structure_factor_coef Fsqd
_refine_ls_weighting_details 'calc w=1/[\s^2^(Fo^2^)+(0.0516P)^2^+0.2616P] where P=(Fo^2^+2Fc^2^)/3'
_refine_ls_weighting_scheme calc
_refine_ls_wR_factor_gt 0.0825
_refine_ls_wR_factor_ref 0.0838
_reflns_number_gt 4509
_reflns_number_total 4650
_reflns_threshold_expression I>2\s(I)
_cod_data_source_file vm2081.cif
_cod_data_source_block I
_cod_original_cell_volume 2132.(2)
_cod_database_code 2229865
_cod_database_fobs_code 2229865

loop_
_symmetry_equiv_pos_as_xyz
'x, y, z'
'-x+1/2, -y, z+1/2'
'x+1/2, -y+1/2, -z'
'-x, y+1/2, -z+1/2'

loop_
_atom_site_type_symbol
_atom_site_label
_atom_site_fract_x
_atom_site_fract_y
_atom_site_fract_z
_atom_site_U_iso_or_equiv
_atom_site_adp_type
_atom_site_calc_flag
_atom_site_refinement_flags
_atom_site_occupancy
_atom_site_disorder_assembly
_atom_site_disorder_group
C C1 0.82378(16) 0.49387(15) 0.59189(15) 0.0608(4) Uani d . 1 . .
H H10A 0.7917 0.5578 0.6078 0.091 Uiso calc R 1 . .
H H10B 0.8457 0.4929 0.5233 0.091 Uiso calc R 1 . .
H H10C 0.8890 0.4823 0.6328 0.091 Uiso calc R 1 . .
C C2 0.78465(16) 0.31373(12) 0.58604(14) 0.0589(4) Uani d . 1 . .
H H20A 0.7278 0.2639 0.5979 0.088 Uiso calc R 1 . .
H H20B 0.8493 0.3005 0.6271 0.088 Uiso calc R 1 . .
H H20C 0.8067 0.3119 0.5175 0.088 Uiso calc R 1 . .
C C3 0.63379(12) 0.43601(10) 0.55191(10) 0.0410(3) Uani d . 1 . .
H H3B 0.6481 0.4194 0.4830 0.049 Uiso calc R 1 . .
H H3C 0.6194 0.5073 0.5552 0.049 Uiso calc R 1 . .
C C4 0.52821(12) 0.38176(9) 0.58465(9) 0.0352(3) Uani d . 1 . .
H H4 0.5460 0.3112 0.5963 0.042 Uiso calc R 1 . .
C C5 0.44060(16) 0.38990(14) 0.50382(12) 0.0557(4) Uani d . 1 . .
H H5A 0.3731 0.3555 0.5239 0.084 Uiso calc R 1 . .
H H5B 0.4694 0.3603 0.4440 0.084 Uiso calc R 1 . .
H H5C 0.4235 0.4591 0.4921 0.084 Uiso calc R 1 . .
C C6 0.51400(11) 0.21400(9) 0.86340(10) 0.0361(3) Uani d . 1 . .
C C7 0.44510(11) 0.29707(9) 0.91060(9) 0.0323(2) Uani d . 1 . .
C C8 0.34944(14) 0.27536(10) 0.96579(11) 0.0469(3) Uani d . 1 . .
H H8 0.3263 0.2095 0.9746 0.056 Uiso calc R 1 . .
C C9 0.28930(15) 0.35256(12) 1.00737(13) 0.0547(4) Uani d . 1 . .
H H9 0.2244 0.3398 1.0442 0.066 Uiso calc R 1 . .
C C10 0.32657(12) 0.44927(11) 0.99364(11) 0.0433(3) Uani d . 1 . .
H H10 0.2881 0.5029 1.0218 0.052 Uiso calc R 1 . .
C C11 0.42230(10) 0.46459(9) 0.93714(9) 0.0309(2) Uani d . 1 . .
C C12 0.46436(11) 0.56979(9) 0.91995(9) 0.0347(3) Uani d . 1 . .
C C13 0.74414(11) 0.71223(9) 0.80029(10) 0.0360(3) Uani d . 1 . .
C C14 0.81762(10) 0.79792(9) 0.76580(10) 0.0327(2) Uani d . 1 . .
C C15 0.92660(12) 0.77789(11) 0.73243(12) 0.0446(3) Uani d . 1 . .
H H15 0.9531 0.7125 0.7291 0.054 Uiso calc R 1 . .
C C16 0.99431(12) 0.85656(12) 0.70449(13) 0.0490(4) Uani d . 1 . .
H H16 1.0672 0.8452 0.6812 0.059 Uiso calc R 1 . .
C C17 0.95259(11) 0.95225(11) 0.71152(10) 0.0402(3) Uani d . 1 . .
H H17 0.9975 1.0069 0.6951 0.048 Uiso calc R 1 . .
C C18 0.84204(10) 0.96563(9) 0.74366(9) 0.0315(2) Uani d . 1 . .
C C19 0.79612(10) 1.07016(9) 0.75010(9) 0.0330(2) Uani d . 1 . .
N N1 0.73847(10) 0.41412(9) 0.61018(8) 0.0399(3) Uani d . 1 . .
H H1 0.7203 0.4150 0.6758 0.048 Uiso calc R 1 . .
N N2 0.47949(9) 0.42609(8) 0.67685(8) 0.0340(2) Uani d . 1 . .
H H1A 0.5298 0.4217 0.7258 0.051 Uiso calc R 1 . .
H H2A 0.4171 0.3930 0.6936 0.051 Uiso calc R 1 . .
H H3A 0.4626 0.4900 0.6661 0.051 Uiso calc R 1 . .
N N3 0.48126(8) 0.39046(7) 0.89568(7) 0.0291(2) Uani d . 1 . .
N N4 0.77430(8) 0.89011(7) 0.76994(7) 0.0295(2) Uani d . 1 . .
O O1 0.59431(8) 0.23905(6) 0.80781(8) 0.0420(2) Uani d . 1 . .
O O2 0.48705(13) 0.12753(7) 0.88430(10) 0.0636(4) Uani d . 1 . .
O O3 0.54684(9) 0.57393(7) 0.85809(8) 0.0454(2) Uani d . 1 . .
H H3 0.5668 0.6322 0.8511 0.068 Uiso calc R 1 . .
O O4 0.42263(12) 0.63994(8) 0.96310(10) 0.0592(3) Uani d . 1 . .
O O5 0.64280(8) 0.73404(6) 0.82184(8) 0.0417(2) Uani d . 1 . .
O O6 0.78683(10) 0.62868(7) 0.80691(11) 0.0570(3) Uani d . 1 . .
O O7 0.68767(8) 1.07388(7) 0.76530(8) 0.0428(2) Uani d . 1 . .
H H7 0.6673 1.1324 0.7681 0.064 Uiso calc R 1 . .
O O8 0.85621(10) 1.14190(8) 0.74214(11) 0.0578(3) Uani d . 1 . .
O O9 0.72243(10) 0.42389(9) 0.81056(8) 0.0489(3) Uani d D 1 . .
H H9A 0.6703(19) 0.3950(18) 0.835(2) 0.099(9) Uiso d D 1 . .
H H9B 0.711(3) 0.4830(14) 0.827(2) 0.115(11) Uiso d D 1 . .

loop_
_atom_site_aniso_label
_atom_site_aniso_U_11
_atom_site_aniso_U_22
_atom_site_aniso_U_33
_atom_site_aniso_U_12
_atom_site_aniso_U_13
_atom_site_aniso_U_23
C1 0.0545(9) 0.0633(10) 0.0645(10) -0.0123(8) 0.0124(8) -0.0003(8)
C2 0.0586(10) 0.0474(9) 0.0706(10) 0.0237(8) 0.0006(8) -0.0045(8)
C3 0.0424(7) 0.0358(6) 0.0446(7) 0.0094(6) 0.0129(5) 0.0066(6)
C4 0.0431(7) 0.0256(5) 0.0370(6) 0.0036(5) 0.0063(5) -0.0008(5)
C5 0.0664(10) 0.0583(9) 0.0423(7) -0.0145(8) -0.0085(7) -0.0005(7)
C6 0.0419(6) 0.0232(5) 0.0431(6) 0.0004(5) 0.0016(5) 0.0027(5)
C7 0.0382(6) 0.0248(5) 0.0340(5) -0.0014(5) 0.0030(5) 0.0020(4)
C8 0.0547(8) 0.0329(7) 0.0529(8) -0.0130(6) 0.0179(7) -0.0007(6)
C9 0.0528(9) 0.0525(8) 0.0587(9) -0.0150(7) 0.0298(8) -0.0087(7)
C10 0.0406(7) 0.0406(7) 0.0489(7) 0.0015(5) 0.0156(6) -0.0094(6)
C11 0.0322(6) 0.0276(5) 0.0327(5) 0.0004(5) 0.0011(5) -0.0007(4)
C12 0.0375(6) 0.0256(5) 0.0411(6) 0.0034(5) -0.0008(5) -0.0004(5)
C13 0.0369(6) 0.0256(5) 0.0455(7) 0.0014(5) -0.0014(5) -0.0007(5)
C14 0.0296(6) 0.0273(5) 0.0412(6) 0.0026(4) 0.0001(5) 0.0010(5)
C15 0.0341(6) 0.0351(6) 0.0647(9) 0.0091(5) 0.0054(6) 0.0012(6)
C16 0.0283(6) 0.0533(8) 0.0654(9) 0.0069(6) 0.0112(6) 0.0066(7)
C17 0.0292(6) 0.0420(7) 0.0495(7) -0.0043(5) 0.0044(5) 0.0083(6)
C18 0.0294(5) 0.0295(6) 0.0357(6) -0.0009(4) -0.0008(5) 0.0046(4)
C19 0.0317(5) 0.0283(5) 0.0391(6) -0.0024(5) 0.0002(5) 0.0053(5)
N1 0.0420(6) 0.0376(6) 0.0400(5) 0.0045(5) 0.0107(5) -0.0022(4)
N2 0.0305(5) 0.0362(5) 0.0353(5) -0.0017(4) 0.0039(4) -0.0012(4)
N3 0.0299(5) 0.0238(4) 0.0335(5) 0.0005(4) 0.0034(4) 0.0018(4)
N4 0.0267(4) 0.0255(4) 0.0363(5) 0.0006(4) 0.0008(4) 0.0017(4)
O1 0.0368(4) 0.0260(4) 0.0632(6) 0.0017(4) 0.0110(4) -0.0009(4)
O2 0.0880(9) 0.0216(4) 0.0814(8) 0.0001(5) 0.0362(7) 0.0061(5)
O3 0.0495(5) 0.0229(4) 0.0637(6) -0.0027(4) 0.0157(5) 0.0024(4)
O4 0.0746(8) 0.0288(5) 0.0742(8) 0.0032(5) 0.0236(7) -0.0083(5)
O5 0.0334(4) 0.0256(4) 0.0660(6) -0.0011(4) 0.0090(4) 0.0041(4)
O6 0.0486(6) 0.0267(5) 0.0956(9) 0.0067(4) 0.0086(6) 0.0069(5)
O7 0.0325(4) 0.0244(4) 0.0714(6) 0.0015(3) 0.0023(4) -0.0022(4)
O8 0.0448(6) 0.0313(5) 0.0973(9) -0.0083(4) 0.0141(6) 0.0070(5)
O9 0.0454(6) 0.0497(6) 0.0516(6) 0.0039(5) 0.0127(5) -0.0008(5)

loop_
_atom_type_symbol
_atom_type_description
_atom_type_scat_dispersion_real
_atom_type_scat_dispersion_imag
_atom_type_scat_source
C C 0.0033 0.0016 'International Tables Vol C Tables 4.2.6.8 and 6.1.1.4'
H H 0.0000 0.0000 'International Tables Vol C Tables 4.2.6.8 and 6.1.1.4'
N N 0.0061 0.0033 'International Tables Vol C Tables 4.2.6.8 and 6.1.1.4'
O O 0.0106 0.0060 'International Tables Vol C Tables 4.2.6.8 and 6.1.1.4'

loop_
_geom_angle_atom_site_label_1
_geom_angle_atom_site_label_2
_geom_angle_atom_site_label_3
_geom_angle_site_symmetry_1
_geom_angle_site_symmetry_3
_geom_angle
_geom_angle_publ_flag
N1 C1 H10A . . 109.5 ?
N1 C1 H10B . . 109.5 ?
H10A C1 H10B . . 109.5 ?
N1 C1 H10C . . 109.5 ?
H10A C1 H10C . . 109.5 ?
H10B C1 H10C . . 109.5 ?
N1 C2 H20A . . 109.5 ?
N1 C2 H20B . . 109.5 ?
H20A C2 H20B . . 109.5 ?
N1 C2 H20C . . 109.5 ?
H20A C2 H20C . . 109.5 ?
H20B C2 H20C . . 109.5 ?
N1 C3 C4 . . 115.91(11) ?
N1 C3 H3B . . 108.3 ?
C4 C3 H3B . . 108.3 ?
N1 C3 H3C . . 108.3 ?
C4 C3 H3C . . 108.3 ?
H3B C3 H3C . . 107.4 ?
N2 C4 C5 . . 107.93(12) ?
N2 C4 C3 . . 111.82(11) ?
C5 C4 C3 . . 108.80(11) ?
N2 C4 H4 . . 109.4 ?
C5 C4 H4 . . 109.4 ?
C3 C4 H4 . . 109.4 ?
C4 C5 H5A . . 109.5 ?
C4 C5 H5B . . 109.5 ?
H5A C5 H5B . . 109.5 ?
C4 C5 H5C . . 109.5 ?
H5A C5 H5C . . 109.5 ?
H5B C5 H5C . . 109.5 ?
O2 C6 O1 . . 125.64(13) ?
O2 C6 C7 . . 116.91(12) ?
O1 C6 C7 . . 117.45(10) ?
N3 C7 C8 . . 122.59(12) ?
N3 C7 C6 . . 116.73(11) ?
C8 C7 C6 . . 120.68(11) ?
C9 C8 C7 . . 118.99(12) ?
C9 C8 H8 . . 120.5 ?
C7 C8 H8 . . 120.5 ?
C8 C9 C10 . . 119.01(13) ?
C8 C9 H9 . . 120.5 ?
C10 C9 H9 . . 120.5 ?
C9 C10 C11 . . 118.40(12) ?
C9 C10 H10 . . 120.8 ?
C11 C10 H10 . . 120.8 ?
N3 C11 C10 . . 123.33(11) ?
N3 C11 C12 . . 117.12(10) ?
C10 C11 C12 . . 119.55(11) ?
O4 C12 O3 . . 126.07(13) ?
O4 C12 C11 . . 120.98(12) ?
O3 C12 C11 . . 112.94(10) ?
O6 C13 O5 . . 125.52(13) ?
O6 C13 C14 . . 118.39(12) ?
O5 C13 C14 . . 116.08(11) ?
N4 C14 C15 . . 123.12(12) ?
N4 C14 C13 . . 117.80(11) ?
C15 C14 C13 . . 119.08(11) ?
C16 C15 C14 . . 118.73(13) ?
C16 C15 H15 . . 120.6 ?
C14 C15 H15 . . 120.6 ?
C15 C16 C17 . . 118.99(13) ?
C15 C16 H16 . . 120.5 ?
C17 C16 H16 . . 120.5 ?
C16 C17 C18 . . 118.63(12) ?
C16 C17 H17 . . 120.7 ?
C18 C17 H17 . . 120.7 ?
N4 C18 C17 . . 123.32(12) ?
N4 C18 C19 . . 118.11(10) ?
C17 C18 C19 . . 118.57(11) ?
O8 C19 O7 . . 124.64(12) ?
O8 C19 C18 . . 121.69(11) ?
O7 C19 C18 . . 113.67(10) ?
C2 N1 C1 . . 111.23(13) ?
C2 N1 C3 . . 111.49(12) ?
C1 N1 C3 . . 109.50(12) ?
C2 N1 H1 . . 108.2 ?
C1 N1 H1 . . 108.2 ?
C3 N1 H1 . . 108.2 ?
C4 N2 H1A . . 109.5 ?
C4 N2 H2A . . 109.5 ?
H1A N2 H2A . . 109.5 ?
C4 N2 H3A . . 109.5 ?
H1A N2 H3A . . 109.5 ?
H2A N2 H3A . . 109.5 ?
C11 N3 C7 . . 117.68(10) ?
C14 N4 C18 . . 117.15(10) ?
C12 O3 H3 . . 109.5 ?
C19 O7 H7 . . 109.5 ?
H9A O9 H9B . . 103(3) ?

loop_
_geom_bond_atom_site_label_1
_geom_bond_atom_site_label_2
_geom_bond_site_symmetry_2
_geom_bond_distance
_geom_bond_publ_flag
C1 N1 . 1.489(2) ?
C1 H10A . 0.9600 ?
C1 H10B . 0.9600 ?
C1 H10C . 0.9600 ?
C2 N1 . 1.4857(18) ?
C2 H20A . 0.9600 ?
C2 H20B . 0.9600 ?
C2 H20C . 0.9600 ?
C3 N1 . 1.4950(19) ?
C3 C4 . 1.5101(18) ?
C3 H3B . 0.9700 ?
C3 H3C . 0.9700 ?
C4 N2 . 1.4926(15) ?
C4 C5 . 1.507(2) ?
C4 H4 . 0.9800 ?
C5 H5A . 0.9600 ?
C5 H5B . 0.9600 ?
C5 H5C . 0.9600 ?
C6 O2 . 1.2323(16) ?
C6 O1 . 1.2553(16) ?
C6 C7 . 1.5177(17) ?
C7 N3 . 1.3356(15) ?
C7 C8 . 1.3848(18) ?
C8 C9 . 1.373(2) ?
C8 H8 . 0.9300 ?
C9 C10 . 1.379(2) ?
C9 H9 . 0.9300 ?
C10 C11 . 1.3798(18) ?
C10 H10 . 0.9300 ?
C11 N3 . 1.3347(15) ?
C11 C12 . 1.5104(16) ?
C12 O4 . 1.2094(16) ?
C12 O3 . 1.2843(16) ?
C13 O6 . 1.2296(16) ?
C13 O5 . 1.2672(16) ?
C13 C14 . 1.5117(17) ?
C14 N4 . 1.3364(15) ?
C14 C15 . 1.3910(18) ?
C15 C16 . 1.375(2) ?
C15 H15 . 0.9300 ?
C16 C17 . 1.375(2) ?
C16 H16 . 0.9300 ?
C17 C18 . 1.3889(17) ?
C17 H17 . 0.9300 ?
C18 N4 . 1.3371(15) ?
C18 C19 . 1.5025(16) ?
C19 O8 . 1.1988(16) ?
C19 O7 . 1.2996(15) ?
N1 H1 . 0.9100 ?
N2 H1A . 0.8900 ?
N2 H2A . 0.8900 ?
N2 H3A . 0.8900 ?
O3 H3 . 0.8200 ?
O7 H7 . 0.8200 ?
O9 H9A . 0.799(17) ?
O9 H9B . 0.830(17) ?

loop_
_geom_hbond_atom_site_label_D
_geom_hbond_atom_site_label_H
_geom_hbond_atom_site_label_A
_geom_hbond_site_symmetry_A
_geom_hbond_distance_DH
_geom_hbond_distance_HA
_geom_hbond_distance_DA
_geom_hbond_angle_DHA
_geom_hbond_publ_flag
N1 H1 O9 . 0.9100 1.8200 2.711(2) 165 yes
N2 H1A O9 . 0.8900 2.5500 3.392(3) 158 yes
N2 H1A N3 . 0.8900 2.4000 2.988(2) 124 yes
N2 H2A O5 4_646 0.8900 2.2500 2.948(2) 135 yes
N2 H2A N4 4_646 0.8900 2.3200 3.123(3) 151 yes
O3 H3 O5 . 0.8200 1.6800 2.473(2) 162 yes
N2 H3A O2 4_656 0.8900 2.0500 2.845(2) 148 yes
N2 H3A O7 4_646 0.8900 2.3000 2.902(2) 125 yes
O7 H7 O1 1_565 0.8200 1.7500 2.535(2) 159 yes
O9 H9A O1 . 0.80(2) 2.30(2) 2.900(2) 132(2) yes
O9 H9A N3 . 0.80(2) 2.38(2) 3.107(3) 152(2) yes
O9 H9B O3 . 0.83(2) 2.33(3) 2.958(3) 133(3) yes
O9 H9B O6 . 0.83(2) 2.16(2) 2.844(2) 139(3) yes
C3 H3B O6 2_664 0.9700 2.5800 3.541(3) 172.00 yes
C3 H3C O2 4_656 0.9700 2.2000 3.057(3) 147.00 yes
C4 H4 O4 4_646 0.9800 2.4500 3.349(3) 152.00 yes
C15 H15 O8 4_746 0.9300 2.4800 3.166(3) 131.00 yes
C2 H20A O4 4_646 0.9600 2.5700 3.443(3) 152.00 yes

loop_
_geom_torsion_atom_site_label_1
_geom_torsion_atom_site_label_2
_geom_torsion_atom_site_label_3
_geom_torsion_atom_site_label_4
_geom_torsion_site_symmetry_1
_geom_torsion_site_symmetry_2
_geom_torsion_site_symmetry_3
_geom_torsion_site_symmetry_4
_geom_torsion
_geom_torsion_publ_flag
N1 C3 C4 N2 . . . . 75.97(14) ?
N1 C3 C4 C5 . . . . -164.91(12) ?
O2 C6 C7 N3 . . . . 173.61(14) ?
O1 C6 C7 N3 . . . . -5.34(18) ?
O2 C6 C7 C8 . . . . -6.7(2) ?
O1 C6 C7 C8 . . . . 174.39(14) ?
N3 C7 C8 C9 . . . . -0.3(2) ?
C6 C7 C8 C9 . . . . 179.99(14) ?
C7 C8 C9 C10 . . . . -0.6(3) ?
C8 C9 C10 C11 . . . . 1.0(3) ?
C9 C10 C11 N3 . . . . -0.5(2) ?
C9 C10 C11 C12 . . . . 179.35(14) ?
N3 C11 C12 O4 . . . . -172.38(13) ?
C10 C11 C12 O4 . . . . 7.7(2) ?
N3 C11 C12 O3 . . . . 6.62(16) ?
C10 C11 C12 O3 . . . . -173.29(12) ?
O6 C13 C14 N4 . . . . -172.34(13) ?
O5 C13 C14 N4 . . . . 6.38(18) ?
O6 C13 C14 C15 . . . . 7.0(2) ?
O5 C13 C14 C15 . . . . -174.25(13) ?
N4 C14 C15 C16 . . . . 1.6(2) ?
C13 C14 C15 C16 . . . . -177.73(14) ?
C14 C15 C16 C17 . . . . 0.7(2) ?
C15 C16 C17 C18 . . . . -2.0(2) ?
C16 C17 C18 N4 . . . . 1.2(2) ?
C16 C17 C18 C19 . . . . -179.26(13) ?
N4 C18 C19 O8 . . . . 168.74(14) ?
C17 C18 C19 O8 . . . . -10.81(19) ?
N4 C18 C19 O7 . . . . -10.92(16) ?
C17 C18 C19 O7 . . . . 169.53(12) ?
C4 C3 N1 C2 . . . . 74.31(15) ?
C4 C3 N1 C1 . . . . -162.17(12) ?
C10 C11 N3 C7 . . . . -0.30(18) ?
C12 C11 N3 C7 . . . . 179.80(11) ?
C8 C7 N3 C11 . . . . 0.73(19) ?
C6 C7 N3 C11 . . . . -179.55(11) ?
C15 C14 N4 C18 . . . . -2.43(19) ?
C13 C14 N4 C18 . . . . 176.91(11) ?
C17 C18 N4 C14 . . . . 1.00(18) ?
C19 C18 N4 C14 . . . . -178.52(11) ?

loop_
_cod_related_entry_id
_cod_related_entry_database
_cod_related_entry_code
1 ChemSpider 30656618
